data_4064919
loop_
_publ_author_name
'Safa, Muhieddine'
'Jennings, Michael C.'
'Puddephatt, Richard J.'

_publ_section_title
;
 The Chemistry of [PtMe2(1,2-bis(2-pyridyl)ethane)]: Remarkable Impact of
 an Easily Dissociated Chelate Ligand
;
_journal_issue 21
_journal_name_full Organometallics
_journal_page_first 5625
_journal_paper_doi 10.1021/om200427b
_journal_volume 30
_journal_year 2011
_chemical_formula_moiety 'C12 H14 N2, 2(C F3 O3 S)'
_chemical_formula_sum 'C14 H14 F6 N2 O6 S2'
_chemical_formula_weight 484.39
_chemical_name_systematic
; 
 ? 
;
_space_group_IT_number 14
_symmetry_cell_setting monoclinic
_symmetry_space_group_name_Hall '-P 2ybc'
_symmetry_space_group_name_H-M 'P 1 21/c 1'
_atom_sites_solution_hydrogens geom
_atom_sites_solution_primary direct
_atom_sites_solution_secondary difmap
_audit_creation_method SHELXL-97
_cell_angle_alpha 90.00
_cell_angle_beta 98.469(2)
_cell_angle_gamma 90.00
_cell_formula_units_Z 2
_cell_length_a 6.2270(3)
_cell_length_b 19.5491(8)
_cell_length_c 7.7898(3)
_cell_measurement_reflns_used 5165
_cell_measurement_temperature 150(2)
_cell_measurement_theta_max 27.48
_cell_measurement_theta_min 2.04
_cell_volume 937.93(7)
_computing_cell_refinement 'DENZO-SMN (Otwinowski & Minor, 1997)'
_computing_data_collection 'COLLECT (Nonius, 1997-2001)'
_computing_data_reduction DENZO-SMN
_computing_molecular_graphics 'SHELXTL/PC (Sheldrick, 2001)'
_computing_publication_material SHELXTL/PC
_computing_structure_refinement 'SHELXL-97 (Sheldrick, 1997)'
_computing_structure_solution 'SHELXS-97 (Sheldrick, 1997)'
_diffrn_ambient_temperature 150(2)
_diffrn_measured_fraction_theta_full 0.995
_diffrn_measured_fraction_theta_max 0.995
_diffrn_measurement_device_type 'Nonius Kappa-CCD'
_diffrn_measurement_method '\f scans, and \w scans with \k offsets'
_diffrn_radiation_monochromator graphite
_diffrn_radiation_source 'fine-focus sealed tube'
_diffrn_radiation_type MoK\a
_diffrn_radiation_wavelength 0.71073
_diffrn_reflns_av_R_equivalents 0.035
_diffrn_reflns_av_sigmaI/netI 0.0304
_diffrn_reflns_limit_h_max 8
_diffrn_reflns_limit_h_min -8
_diffrn_reflns_limit_k_max 25
_diffrn_reflns_limit_k_min -25
_diffrn_reflns_limit_l_max 10
_diffrn_reflns_limit_l_min -10
_diffrn_reflns_number 9502
_diffrn_reflns_theta_full 27.57
_diffrn_reflns_theta_max 27.57
_diffrn_reflns_theta_min 2.08
_diffrn_standards_number 0
_exptl_absorpt_coefficient_mu 0.379
_exptl_absorpt_correction_T_max 0.9813
_exptl_absorpt_correction_T_min 0.8948
_exptl_absorpt_correction_type multi-scan
_exptl_absorpt_process_details 'DENZO-SMN (Otwinowski & Minor, 1997)'
_exptl_crystal_colour colourless
_exptl_crystal_density_diffrn 1.715
_exptl_crystal_density_method 'not measured'
_exptl_crystal_description rod
_exptl_crystal_F_000 492
_exptl_crystal_size_max 0.30
_exptl_crystal_size_mid 0.08
_exptl_crystal_size_min 0.05
_refine_diff_density_max 0.414
_refine_diff_density_min -0.427
_refine_diff_density_rms 0.062
_refine_ls_extinction_coef 0.029(4)
_refine_ls_extinction_expression Fc^*^=kFc[1+0.001xFc^2^\l^3^/sin(2\q)]^-1/4^
_refine_ls_extinction_method SHELXL
_refine_ls_goodness_of_fit_ref 1.073
_refine_ls_hydrogen_treatment constr
_refine_ls_matrix_type full
_refine_ls_number_parameters 137
_refine_ls_number_reflns 2149
_refine_ls_number_restraints 0
_refine_ls_restrained_S_all 1.073
_refine_ls_R_factor_all 0.0512
_refine_ls_R_factor_gt 0.0393
_refine_ls_shift/su_max 0.001
_refine_ls_shift/su_mean 0.000
_refine_ls_structure_factor_coef Fsqd
_refine_ls_weighting_details 'calc w=1/[\s^2^(Fo^2^)+(0.0656P)^2^+0.2167P] where P=(Fo^2^+2Fc^2^)/3'
_refine_ls_weighting_scheme calc
_refine_ls_wR_factor_gt 0.1055
_refine_ls_wR_factor_ref 0.1132
_reflns_number_gt 1737
_reflns_number_total 2149
_reflns_threshold_expression I>2\s(I)
_cod_data_source_file om200427b_si_001.cif
_cod_data_source_block bpe
_cod_depositor_comments
;
The following automatic conversions were performed:

'_symmetry_cell_setting' value 'Monoclinic' changed to 'monoclinic'
according to /home/saulius/struct/CIF-dictionaries/cif_core.dic
dictionary named 'cif_core.dic' version 2.4.1 from 2010-06-29.

Automatic conversion script
Id: cif_fix_values 1715 2011-07-08 13:25:40Z adriana 
;
_cod_original_sg_symbol_H-M 'P 21/c'
_cod_database_code 4064919

loop_
_symmetry_equiv_pos_as_xyz
'x, y, z'
'-x, y+1/2, -z+1/2'
'-x, -y, -z'
'x, -y-1/2, z-1/2'

loop_
_atom_site_label
_atom_site_type_symbol
_atom_site_fract_x
_atom_site_fract_y
_atom_site_fract_z
_atom_site_U_iso_or_equiv
_atom_site_adp_type
_atom_site_occupancy
_atom_site_symmetry_multiplicity
_atom_site_calc_flag
_atom_site_refinement_flags
O1 O 0.5834(2) 0.92227(7) 0.63864(16) 0.0330(3) Uani 1 1 d .
O2 O 0.3002(2) 0.88013(7) 0.79370(19) 0.0374(4) Uani 1 1 d .
O3 O 0.5786(2) 0.80291(7) 0.71832(18) 0.0368(4) Uani 1 1 d .
S4 S 0.51567(7) 0.87169(2) 0.75552(5) 0.02575(18) Uani 1 1 d .
C5 C 0.6903(3) 0.89089(10) 0.9583(2) 0.0319(4) Uani 1 1 d .
F6 F 0.89766(19) 0.88463(7) 0.93980(17) 0.0485(4) Uani 1 1 d .
F7 F 0.6558(2) 0.84714(8) 1.08296(15) 0.0560(4) Uani 1 1 d .
F8 F 0.6621(2) 0.95309(7) 1.01430(19) 0.0649(5) Uani 1 1 d .
N11 N 0.8994(2) 0.86563(7) 0.46147(18) 0.0246(3) Uani 1 1 d .
H11A H 0.7904 0.8797 0.5127 0.029 Uiso 1 1 calc R
C12 C 0.9387(3) 0.79793(9) 0.4572(2) 0.0288(4) Uani 1 1 d .
H12A H 0.8502 0.7666 0.5083 0.035 Uiso 1 1 calc R
C13 C 1.1075(3) 0.77463(9) 0.3787(2) 0.0313(4) Uani 1 1 d .
H13A H 1.1374 0.7271 0.3745 0.038 Uiso 1 1 calc R
C14 C 1.2336(3) 0.82151(10) 0.3055(2) 0.0337(4) Uani 1 1 d .
H14A H 1.3517 0.8062 0.2511 0.040 Uiso 1 1 calc R
C15 C 1.1883(3) 0.89067(10) 0.3112(2) 0.0303(4) Uani 1 1 d .
H15A H 1.2744 0.9227 0.2599 0.036 Uiso 1 1 calc R
C16 C 1.0177(3) 0.91306(8) 0.3915(2) 0.0243(4) Uani 1 1 d .
C17 C 0.9541(3) 0.98620(9) 0.4093(2) 0.0271(4) Uani 1 1 d .
H17A H 0.7938 0.9900 0.3913 0.041 Uiso 1 1 calc R
H17B H 1.0100 1.0140 0.3194 0.041 Uiso 1 1 calc R

loop_
_atom_site_aniso_label
_atom_site_aniso_U_11
_atom_site_aniso_U_22
_atom_site_aniso_U_33
_atom_site_aniso_U_23
_atom_site_aniso_U_13
_atom_site_aniso_U_12
O1 0.0324(7) 0.0335(7) 0.0337(7) 0.0102(5) 0.0063(5) 0.0015(5)
O2 0.0231(7) 0.0398(8) 0.0502(9) 0.0094(6) 0.0082(6) 0.0017(5)
O3 0.0404(8) 0.0269(7) 0.0432(8) -0.0054(6) 0.0061(6) 0.0010(6)
S4 0.0231(3) 0.0252(3) 0.0291(3) 0.00314(16) 0.00427(18) 0.00024(16)
C5 0.0319(10) 0.0327(10) 0.0312(9) -0.0008(7) 0.0053(8) 0.0045(8)
F6 0.0262(6) 0.0717(9) 0.0457(7) -0.0011(6) -0.0011(5) 0.0009(5)
F7 0.0590(8) 0.0773(10) 0.0315(7) 0.0170(6) 0.0061(6) -0.0015(7)
F8 0.0762(10) 0.0457(8) 0.0661(9) -0.0282(7) -0.0114(7) 0.0155(7)
N11 0.0267(7) 0.0227(8) 0.0245(7) -0.0014(6) 0.0044(6) -0.0005(6)
C12 0.0378(10) 0.0187(9) 0.0288(9) -0.0011(7) 0.0010(8) -0.0033(7)
C13 0.0353(10) 0.0233(9) 0.0340(9) -0.0034(7) 0.0007(8) 0.0041(7)
C14 0.0309(9) 0.0352(10) 0.0352(10) -0.0063(8) 0.0053(8) 0.0032(8)
C15 0.0299(9) 0.0315(10) 0.0297(9) -0.0006(7) 0.0047(7) -0.0027(7)
C16 0.0260(8) 0.0230(9) 0.0223(8) -0.0001(6) -0.0015(6) -0.0022(7)
C17 0.0324(9) 0.0198(8) 0.0279(9) 0.0015(7) 0.0007(7) -0.0001(7)

loop_
_atom_type_symbol
_atom_type_description
_atom_type_scat_dispersion_real
_atom_type_scat_dispersion_imag
_atom_type_scat_source
C C 0.0033 0.0016 'International Tables Vol C Tables 4.2.6.8 and 6.1.1.4'
H H 0.0000 0.0000 'International Tables Vol C Tables 4.2.6.8 and 6.1.1.4'
N N 0.0061 0.0033 'International Tables Vol C Tables 4.2.6.8 and 6.1.1.4'
O O 0.0106 0.0060 'International Tables Vol C Tables 4.2.6.8 and 6.1.1.4'
F F 0.0171 0.0103 'International Tables Vol C Tables 4.2.6.8 and 6.1.1.4'
S S 0.1246 0.1234 'International Tables Vol C Tables 4.2.6.8 and 6.1.1.4'

loop_
_geom_angle_atom_site_label_1
_geom_angle_atom_site_label_2
_geom_angle_atom_site_label_3
_geom_angle
_geom_angle_site_symmetry_1
_geom_angle_site_symmetry_3
O2 S4 O3 116.20(8) . .
O2 S4 O1 114.99(8) . .
O3 S4 O1 113.42(8) . .
O2 S4 C5 104.80(9) . .
O3 S4 C5 102.79(9) . .
O1 S4 C5 102.27(9) . .
F8 C5 F6 107.57(17) . .
F8 C5 F7 107.93(16) . .
F6 C5 F7 106.50(16) . .
F8 C5 S4 112.79(14) . .
F6 C5 S4 110.71(13) . .
F7 C5 S4 111.06(14) . .
C12 N11 C16 123.60(16) . .
C12 N11 H11A 118.2 . .
C16 N11 H11A 118.2 . .
N11 C12 C13 119.47(16) . .
N11 C12 H12A 120.3 . .
C13 C12 H12A 120.3 . .
C12 C13 C14 118.90(17) . .
C12 C13 H13A 120.6 . .
C14 C13 H13A 120.6 . .
C15 C14 C13 120.25(17) . .
C15 C14 H14A 119.9 . .
C13 C14 H14A 119.9 . .
C16 C15 C14 119.89(17) . .
C16 C15 H15A 120.1 . .
C14 C15 H15A 120.1 . .
N11 C16 C15 117.89(16) . .
N11 C16 C17 116.87(15) . .
C15 C16 C17 125.24(16) . .
C16 C17 C17 110.61(17) . 3_776
C16 C17 H17A 109.5 . .
C17 C17 H17A 109.5 3_776 .
C16 C17 H17B 109.5 . .
C17 C17 H17B 109.5 3_776 .
H17A C17 H17B 108.1 . .

loop_
_geom_bond_atom_site_label_1
_geom_bond_atom_site_label_2
_geom_bond_distance
_geom_bond_site_symmetry_2
O1 S4 1.4484(12) .
O2 S4 1.4260(14) .
O3 S4 1.4418(14) .
S4 C5 1.820(2) .
C5 F8 1.312(2) .
C5 F6 1.326(2) .
C5 F7 1.335(2) .
N11 C12 1.347(2) .
N11 C16 1.348(2) .
N11 H11A 0.8800 .
C12 C13 1.370(3) .
C12 H12A 0.9500 .
C13 C14 1.383(3) .
C13 H13A 0.9500 .
C14 C15 1.383(3) .
C14 H14A 0.9500 .
C15 C16 1.381(3) .
C15 H15A 0.9500 .
C16 C17 1.496(2) .
C17 C17 1.541(3) 3_776
C17 H17A 0.9900 .
C17 H17B 0.9900 .

loop_
_geom_hbond_atom_site_label_D
_geom_hbond_atom_site_label_H
_geom_hbond_atom_site_label_A
_geom_hbond_distance_DH
_geom_hbond_distance_HA
_geom_hbond_distance_DA
_geom_hbond_angle_DHA
N11 H11A O1 0.88 1.92 2.7929(19) 170.7

loop_
_geom_torsion_atom_site_label_1
_geom_torsion_atom_site_label_2
_geom_torsion_atom_site_label_3
_geom_torsion_atom_site_label_4
_geom_torsion
_geom_torsion_site_symmetry_4
O2 S4 C5 F8 -59.56(17) .
O3 S4 C5 F8 178.55(14) .
O1 S4 C5 F8 60.75(16) .
O2 S4 C5 F6 179.85(13) .
O3 S4 C5 F6 57.96(15) .
O1 S4 C5 F6 -59.85(15) .
O2 S4 C5 F7 61.76(15) .
O3 S4 C5 F7 -60.13(15) .
O1 S4 C5 F7 -177.94(13) .
C16 N11 C12 C13 0.1(3) .
N11 C12 C13 C14 0.0(3) .
C12 C13 C14 C15 -0.4(3) .
C13 C14 C15 C16 0.6(3) .
C12 N11 C16 C15 0.1(3) .
C12 N11 C16 C17 -179.29(16) .
C14 C15 C16 N11 -0.4(3) .
C14 C15 C16 C17 178.89(16) .
N11 C16 C17 C17 80.5(2) 3_776
C15 C16 C17 C17 -98.8(2) 3_776
